data_4350455
loop_
_publ_author_name
'Stace, Justin J.'
'Lambert, Kurt D.'
'Krause, Jeanette A.'
'Connick, William B.'

_publ_section_title
;
 Rhodium dimers with 2,2-dimethyl-1,3-diisocyano and
 bis(diphenylphosphino)methane bridging ligands.
;
_journal_issue 22
_journal_name_full 'Inorganic chemistry'
_journal_page_first 9123
_journal_page_last 9131
_journal_paper_doi 10.1021/ic060923g
_journal_volume 45
_journal_year 2006
_chemical_formula_moiety 'C28 H40 N8 Rh2, 2(B C24 H20), 3/2(C2 H3 N)'
_chemical_formula_sum 'C79 H84.5 B2 N9.5 Rh2'
_chemical_formula_weight 1394.50
_space_group_IT_number 14
_space_group_name_Hall '-P 2ybc'
_space_group_name_H-M_alt 'P 1 21/c 1'
_symmetry_cell_setting monoclinic
_symmetry_space_group_name_Hall '-P 2ybc'
_symmetry_space_group_name_H-M 'P 1 21/c 1'
_atom_sites_solution_hydrogens mixed
_atom_sites_solution_primary direct
_atom_sites_solution_secondary difmap
_audit_creation_method SHELXL-97
_cell_angle_alpha 90.00
_cell_angle_beta 115.889(1)
_cell_angle_gamma 90.00
_cell_formula_units_Z 4
_cell_length_a 22.9710(4)
_cell_length_b 13.5778(1)
_cell_length_c 24.9004(5)
_cell_measurement_reflns_used 8192
_cell_measurement_temperature 150(2)
_cell_measurement_theta_max 28.3
_cell_measurement_theta_min 2.5
_cell_volume 6986.9(2)
_computing_cell_refinement 'SAINT v5.A06 (Bruker)'
_computing_data_collection 'SMART v5.051 (Bruker)'
_computing_data_reduction 'SAINT v5.A06 (Bruker)'
_computing_molecular_graphics 'SHELXTL v5.03,6.1,6.14 (Sheldrick)'
_computing_publication_material 'SHELXTL v5.03,6.1,6.14 (Sheldrick)'
_computing_structure_refinement 'SHELXTL v5.03,6.1,6.14 (Sheldrick)'
_computing_structure_solution 'SHELXTL v5.03,6.1,6.14 (Sheldrick)'
_diffrn_ambient_temperature 150(2)
_diffrn_measured_fraction_theta_full 0.985
_diffrn_measured_fraction_theta_max 0.985
_diffrn_measurement_device_type 'Bruker SMART 1K CCD'
_diffrn_measurement_method '\w scans'
_diffrn_radiation_monochromator graphite
_diffrn_radiation_source 'sealed tube'
_diffrn_radiation_type MoK\a
_diffrn_radiation_wavelength 0.71073
_diffrn_reflns_av_R_equivalents 0.0617
_diffrn_reflns_av_sigmaI/netI 0.0823
_diffrn_reflns_limit_h_max 30
_diffrn_reflns_limit_h_min -27
_diffrn_reflns_limit_k_max 18
_diffrn_reflns_limit_k_min -17
_diffrn_reflns_limit_l_max 33
_diffrn_reflns_limit_l_min -28
_diffrn_reflns_number 44832
_diffrn_reflns_theta_full 28.30
_diffrn_reflns_theta_max 28.30
_diffrn_reflns_theta_min 2.51
_diffrn_standards_decay_% 0
_diffrn_standards_number 0
_exptl_absorpt_coefficient_mu 0.523
_exptl_absorpt_correction_T_max 0.9495
_exptl_absorpt_correction_T_min 0.9026
_exptl_absorpt_correction_type multi-scan
_exptl_absorpt_process_details 'SADABS (Sheldrick)'
_exptl_crystal_colour 'dark blue'
_exptl_crystal_density_diffrn 1.326
_exptl_crystal_density_meas ?
_exptl_crystal_description 'rectangular block'
_exptl_crystal_F_000 2900
_exptl_crystal_size_max 0.20
_exptl_crystal_size_mid 0.20
_exptl_crystal_size_min 0.10
_refine_diff_density_max 0.459
_refine_diff_density_min -0.546
_refine_diff_density_rms 0.078
_refine_ls_extinction_method none
_refine_ls_goodness_of_fit_ref 0.946
_refine_ls_hydrogen_treatment constr
_refine_ls_matrix_type full
_refine_ls_number_parameters 843
_refine_ls_number_reflns 17115
_refine_ls_number_restraints 0
_refine_ls_restrained_S_all 0.946
_refine_ls_R_factor_all 0.0976
_refine_ls_R_factor_gt 0.0436
_refine_ls_shift/su_max 0.004
_refine_ls_shift/su_mean 0.000
_refine_ls_structure_factor_coef Fsqd
_refine_ls_weighting_details 'calc w=1/[\s^2^(Fo^2^)+(0.0348P)^2^+0.0000P] where P=(Fo^2^+2Fc^2^)/3'
_refine_ls_weighting_scheme calc
_refine_ls_wR_factor_gt 0.0774
_refine_ls_wR_factor_ref 0.0919
_reflns_number_gt 10228
_reflns_number_total 17115
_reflns_threshold_expression >2\s(I)
_cod_data_source_file ic060923gsi20060526_014926.cif
_cod_data_source_block 1
_cod_depositor_comments
;
The following automatic conversions were performed:

data item '_symmetry_cell_setting' value 'Monoclinic' was changed to
'monoclinic' in accordance with the
/home/saulius/struct/COD-crude-data/automatic-downloads/DataCite-retrospective/ACS/depositions/lib/dictionaries/cif_core.dic
dictionary named 'cif_core.dic' version 2.4.2 last updated on
2011-04-26.

data item '_exptl_crystal_density_meas' value 'not measured' was
changed to '?' -- the value is perceived as not measured.

Automatic conversion script
Id: cif_fix_values 6909 2019-04-08 15:41:33Z antanas 
;
_cod_original_cell_volume 6986.91(19)
_cod_original_sg_symbol_H-M P21/c
_cod_original_formula_sum 'C79 H84.50 B2 N9.50 Rh2'
_cod_database_code 4350455

loop_
_symmetry_equiv_pos_as_xyz
'x, y, z'
'-x, y+1/2, -z+1/2'
'-x, -y, -z'
'x, -y-1/2, z-1/2'

loop_
_atom_site_label
_atom_site_type_symbol
_atom_site_fract_x
_atom_site_fract_y
_atom_site_fract_z
_atom_site_U_iso_or_equiv
_atom_site_adp_type
_atom_site_occupancy
_atom_site_symmetry_multiplicity
_atom_site_calc_flag
_atom_site_refinement_flags
Rh1 Rh 0.061529(11) 0.510853(17) 0.064428(10) 0.02333(6) Uani 1 1 d .
N1 N -0.03350(13) 0.63632(18) 0.09567(11) 0.0270(6) Uani 1 1 d .
N2 N 0.14470(13) 0.3781(2) 0.02274(12) 0.0330(7) Uani 1 1 d .
N3 N 0.10095(13) 0.69106(19) 0.00940(12) 0.0296(6) Uani 1 1 d .
N4 N 0.01220(14) 0.32674(19) 0.10680(12) 0.0356(7) Uani 1 1 d .
C1 C 0.00315(15) 0.5916(2) 0.08589(13) 0.0254(7) Uani 1 1 d .
C2 C -0.07912(16) 0.6940(2) 0.10792(14) 0.0291(7) Uani 1 1 d .
H2A H -0.0549 0.7416 0.1401 0.035 Uiso 1 1 calc R
H2B H -0.1030 0.6496 0.1228 0.035 Uiso 1 1 calc R
C3 C -0.12827(16) 0.7509(2) 0.05347(14) 0.0306(8) Uani 1 1 d .
C4 C -0.16879(18) 0.8119(3) 0.07671(16) 0.0455(10) Uani 1 1 d .
H4A H -0.1911 0.7677 0.0928 0.068 Uiso 1 1 calc R
H4B H -0.2008 0.8507 0.0439 0.068 Uiso 1 1 calc R
H4C H -0.1404 0.8563 0.1083 0.068 Uiso 1 1 calc R
C5 C -0.09306(19) 0.8177(2) 0.02820(16) 0.0441(10) Uani 1 1 d .
H5A H -0.0675 0.7774 0.0136 0.066 Uiso 1 1 calc R
H5B H -0.0642 0.8621 0.0595 0.066 Uiso 1 1 calc R
H5C H -0.1247 0.8564 -0.0048 0.066 Uiso 1 1 calc R
C6 C 0.11620(16) 0.4274(2) 0.04054(14) 0.0291(8) Uani 1 1 d .
C7 C 0.17583(16) 0.3180(3) -0.00511(15) 0.0388(9) Uani 1 1 d .
H7A H 0.2100 0.2779 0.0259 0.047 Uiso 1 1 calc R
H7B H 0.1969 0.3615 -0.0233 0.047 Uiso 1 1 calc R
C8 C 0.08771(15) 0.6264(2) 0.03145(14) 0.0270(7) Uani 1 1 d .
C9 C 0.11608(17) 0.7692(2) -0.02207(15) 0.0363(8) Uani 1 1 d .
H9A H 0.1407 0.7409 -0.0426 0.044 Uiso 1 1 calc R
H9B H 0.1444 0.8177 0.0075 0.044 Uiso 1 1 calc R
C10 C 0.05665(18) 0.8230(2) -0.06817(15) 0.0369(9) Uani 1 1 d .
C11 C 0.0834(2) 0.9068(3) -0.09287(16) 0.0549(12) Uani 1 1 d .
H11A H 0.1094 0.8788 -0.1115 0.082 Uiso 1 1 calc R
H11B H 0.1104 0.9505 -0.0601 0.082 Uiso 1 1 calc R
H11C H 0.0473 0.9444 -0.1226 0.082 Uiso 1 1 calc R
C12 C 0.01624(19) 0.8642(3) -0.03907(17) 0.0487(10) Uani 1 1 d .
H12A H -0.0215 0.8983 -0.0691 0.073 Uiso 1 1 calc R
H12B H 0.0422 0.9107 -0.0076 0.073 Uiso 1 1 calc R
H12C H 0.0018 0.8102 -0.0216 0.073 Uiso 1 1 calc R
C13 C 0.03301(16) 0.3948(2) 0.09377(14) 0.0298(8) Uani 1 1 d .
C14 C -0.0157(2) 0.2428(2) 0.12197(15) 0.0439(10) Uani 1 1 d .
H14A H -0.0433 0.2661 0.1407 0.053 Uiso 1 1 calc R
H14B H 0.0195 0.2027 0.1519 0.053 Uiso 1 1 calc R
Rh2 Rh 0.440265(10) 0.503955(17) 0.517593(9) 0.01999(6) Uani 1 1 d .
N5 N 0.50735(13) 0.33537(18) 0.60864(12) 0.0286(6) Uani 1 1 d .
N6 N 0.61266(13) 0.32112(18) 0.57174(11) 0.0270(6) Uani 1 1 d .
N7 N 0.36619(12) 0.35304(18) 0.41516(11) 0.0246(6) Uani 1 1 d .
N8 N 0.52579(12) 0.64949(18) 0.61819(11) 0.0238(6) Uani 1 1 d .
C15 C 0.47936(16) 0.3966(2) 0.57510(14) 0.0245(7) Uani 1 1 d .
C16 C 0.54445(18) 0.2599(2) 0.65052(15) 0.0352(8) Uani 1 1 d .
H16A H 0.5148 0.2192 0.6606 0.042 Uiso 1 1 calc R
H16B H 0.5757 0.2916 0.6877 0.042 Uiso 1 1 calc R
C17 C 0.58139(17) 0.1927(2) 0.62651(14) 0.0305(8) Uani 1 1 d .
C18 C 0.53493(17) 0.1424(2) 0.56858(15) 0.0371(8) Uani 1 1 d .
H18A H 0.5008 0.1087 0.5750 0.056 Uiso 1 1 calc R
H18B H 0.5588 0.0943 0.5565 0.056 Uiso 1 1 calc R
H18C H 0.5155 0.1920 0.5371 0.056 Uiso 1 1 calc R
C19 C 0.61546(19) 0.1146(2) 0.67505(16) 0.0437(10) Uani 1 1 d .
H19A H 0.5831 0.0782 0.6829 0.066 Uiso 1 1 calc R
H19B H 0.6458 0.1471 0.7118 0.066 Uiso 1 1 calc R
H19C H 0.6392 0.0688 0.6614 0.066 Uiso 1 1 calc R
C20 C 0.59502(15) 0.3856(2) 0.53870(14) 0.0240(7) Uani 1 1 d .
C21 C 0.63485(17) 0.2454(2) 0.61721(15) 0.0351(8) Uani 1 1 d .
H21A H 0.6649 0.2757 0.6555 0.042 Uiso 1 1 calc R
H21B H 0.6596 0.1959 0.6064 0.042 Uiso 1 1 calc R
C22 C 0.39130(15) 0.4086(2) 0.45373(14) 0.0243(7) Uani 1 1 d .
C23 C 0.33677(15) 0.2907(2) 0.36327(14) 0.0265(7) Uani 1 1 d .
H23A H 0.3132 0.3326 0.3278 0.032 Uiso 1 1 calc R
H23B H 0.3046 0.2475 0.3681 0.032 Uiso 1 1 calc R
C24 C 0.38520(15) 0.2258(2) 0.35182(13) 0.0224(6) Uani 1 1 d .
C25 C 0.34505(15) 0.1636(2) 0.29615(14) 0.0294(7) Uani 1 1 d .
H25A H 0.3214 0.2073 0.2622 0.044 Uiso 1 1 calc R
H25B H 0.3143 0.1229 0.3038 0.044 Uiso 1 1 calc R
H25C H 0.3740 0.1210 0.2870 0.044 Uiso 1 1 calc R
C26 C 0.49209(15) 0.5970(2) 0.58138(14) 0.0228(7) Uani 1 1 d .
C27 C 0.42260(16) 0.1599(2) 0.40538(14) 0.0323(8) Uani 1 1 d .
H27A H 0.4478 0.2009 0.4403 0.048 Uiso 1 1 calc R
H27B H 0.4519 0.1174 0.3967 0.048 Uiso 1 1 calc R
H27C H 0.3922 0.1192 0.4136 0.048 Uiso 1 1 calc R
C28 C 0.56843(15) 0.7135(2) 0.66491(13) 0.0266(7) Uani 1 1 d .
H28A H 0.5944 0.6732 0.7005 0.032 Uiso 1 1 calc R
H28B H 0.5419 0.7594 0.6760 0.032 Uiso 1 1 calc R
B1 B 0.12156(15) 0.0006(2) 0.26609(14) 0.0214(6) Uani 1 1 d .
C111 C 0.04565(14) 0.0133(2) 0.25475(12) 0.0251(6) Uani 1 1 d .
C112 C 0.01725(15) 0.1044(2) 0.25418(13) 0.0253(7) Uani 1 1 d .
H112 H 0.0413 0.1624 0.2564 0.030 Uiso 1 1 calc R
C113 C -0.04476(16) 0.1142(3) 0.25051(14) 0.0345(8) Uani 1 1 d .
H113 H -0.0621 0.1778 0.2505 0.041 Uiso 1 1 calc R
C114 C -0.08097(17) 0.0311(3) 0.24696(15) 0.0412(9) Uani 1 1 d .
H114 H -0.1229 0.0371 0.2454 0.049 Uiso 1 1 calc R
C115 C -0.05564(17) -0.0612(3) 0.24571(16) 0.0424(9) Uani 1 1 d .
H115 H -0.0806 -0.1187 0.2419 0.051 Uiso 1 1 calc R
C116 C 0.00629(16) -0.0687(2) 0.24999(15) 0.0341(8) Uani 1 1 d .
H116 H 0.0231 -0.1325 0.2497 0.041 Uiso 1 1 calc R
C121 C 0.13053(15) -0.1011(2) 0.23429(14) 0.0226(7) Uani 1 1 d .
C122 C 0.08817(15) -0.1240(2) 0.17495(14) 0.0271(7) Uani 1 1 d .
H122 H 0.0518 -0.0827 0.1545 0.033 Uiso 1 1 calc R
C123 C 0.09693(16) -0.2040(2) 0.14487(15) 0.0318(8) Uani 1 1 d .
H123 H 0.0674 -0.2156 0.1044 0.038 Uiso 1 1 calc R
C124 C 0.14852(17) -0.2672(2) 0.17348(16) 0.0378(9) Uani 1 1 d .
H124 H 0.1550 -0.3220 0.1530 0.045 Uiso 1 1 calc R
C125 C 0.19040(18) -0.2489(2) 0.23244(17) 0.0428(10) Uani 1 1 d .
H125 H 0.2256 -0.2922 0.2531 0.051 Uiso 1 1 calc R
C126 C 0.18127(16) -0.1672(2) 0.26177(15) 0.0323(8) Uani 1 1 d .
H126 H 0.2109 -0.1562 0.3022 0.039 Uiso 1 1 calc R
C131 C 0.16783(14) -0.0078(2) 0.33869(12) 0.0222(6) Uani 1 1 d .
C132 C 0.14474(16) -0.0387(2) 0.37961(14) 0.0293(7) Uani 1 1 d .
H132 H 0.0997 -0.0503 0.3658 0.035 Uiso 1 1 calc R
C133 C 0.18560(17) -0.0527(2) 0.43965(14) 0.0340(8) Uani 1 1 d .
H133 H 0.1678 -0.0734 0.4658 0.041 Uiso 1 1 calc R
C134 C 0.25124(18) -0.0375(2) 0.46223(15) 0.0367(8) Uani 1 1 d .
H134 H 0.2789 -0.0479 0.5033 0.044 Uiso 1 1 calc R
C135 C 0.27555(15) -0.0064(2) 0.42320(13) 0.0334(7) Uani 1 1 d .
H135 H 0.3207 0.0046 0.4374 0.040 Uiso 1 1 calc R
C136 C 0.23452(14) 0.0087(2) 0.36345(13) 0.0299(7) Uani 1 1 d .
H136 H 0.2527 0.0314 0.3380 0.036 Uiso 1 1 calc R
C141 C 0.14410(14) 0.0955(2) 0.23825(14) 0.0206(7) Uani 1 1 d .
C142 C 0.14493(15) 0.0939(2) 0.18221(14) 0.0265(7) Uani 1 1 d .
H142 H 0.1334 0.0345 0.1597 0.032 Uiso 1 1 calc R
C143 C 0.16189(16) 0.1751(2) 0.15803(15) 0.0325(8) Uani 1 1 d .
H143 H 0.1624 0.1700 0.1202 0.039 Uiso 1 1 calc R
C144 C 0.17797(15) 0.2631(2) 0.18886(15) 0.0300(8) Uani 1 1 d .
H144 H 0.1891 0.3190 0.1724 0.036 Uiso 1 1 calc R
C145 C 0.17751(15) 0.2682(2) 0.24403(15) 0.0277(7) Uani 1 1 d .
H145 H 0.1883 0.3283 0.2657 0.033 Uiso 1 1 calc R
C146 C 0.16140(14) 0.1863(2) 0.26821(14) 0.0241(7) Uani 1 1 d .
H146 H 0.1621 0.1919 0.3065 0.029 Uiso 1 1 calc R
B2 B 0.37717(15) 0.4888(2) 0.16810(14) 0.0219(7) Uani 1 1 d .
C211 C 0.36504(15) 0.5877(2) 0.12620(13) 0.0236(7) Uani 1 1 d .
C212 C 0.31603(15) 0.6565(2) 0.11556(14) 0.0284(7) Uani 1 1 d .
H212 H 0.2876 0.6461 0.1336 0.034 Uiso 1 1 calc R
C213 C 0.30669(17) 0.7397(2) 0.07978(15) 0.0351(8) Uani 1 1 d .
H213 H 0.2726 0.7843 0.0741 0.042 Uiso 1 1 calc R
C214 C 0.34673(18) 0.7574(2) 0.05269(15) 0.0376(9) Uani 1 1 d .
H214 H 0.3406 0.8139 0.0283 0.045 Uiso 1 1 calc R
C215 C 0.39583(17) 0.6915(2) 0.06174(15) 0.0336(8) Uani 1 1 d .
H215 H 0.4235 0.7021 0.0430 0.040 Uiso 1 1 calc R
C216 C 0.40507(15) 0.6096(2) 0.09807(14) 0.0279(7) Uani 1 1 d .
H216 H 0.4400 0.5665 0.1042 0.033 Uiso 1 1 calc R
C221 C 0.35531(14) 0.3869(2) 0.12826(14) 0.0232(7) Uani 1 1 d .
C222 C 0.36572(15) 0.3717(2) 0.07705(14) 0.0303(7) Uani 1 1 d .
H222 H 0.3814 0.4249 0.0622 0.036 Uiso 1 1 calc R
C223 C 0.35391(16) 0.2818(3) 0.04753(16) 0.0372(9) Uani 1 1 d .
H223 H 0.3621 0.2744 0.0135 0.045 Uiso 1 1 calc R
C224 C 0.33025(16) 0.2027(2) 0.06736(16) 0.0373(9) Uani 1 1 d .
H224 H 0.3229 0.1407 0.0477 0.045 Uiso 1 1 calc R
C225 C 0.31760(15) 0.2158(2) 0.11618(15) 0.0332(8) Uani 1 1 d .
H225 H 0.3003 0.1630 0.1297 0.040 Uiso 1 1 calc R
C226 C 0.33001(15) 0.3058(2) 0.14569(14) 0.0281(7) Uani 1 1 d .
H226 H 0.3209 0.3126 0.1792 0.034 Uiso 1 1 calc R
C231 C 0.45454(14) 0.4816(2) 0.21520(13) 0.0248(7) Uani 1 1 d .
C232 C 0.49131(16) 0.5659(3) 0.24043(15) 0.0336(8) Uani 1 1 d .
H232 H 0.4739 0.6283 0.2239 0.040 Uiso 1 1 calc R
C233 C 0.55213(17) 0.5624(3) 0.28855(16) 0.0418(9) Uani 1 1 d .
H233 H 0.5752 0.6217 0.3045 0.050 Uiso 1 1 calc R
C234 C 0.57892(16) 0.4734(3) 0.31306(15) 0.0415(9) Uani 1 1 d .
H234 H 0.6198 0.4711 0.3469 0.050 Uiso 1 1 calc R
C235 C 0.54610(16) 0.3867(3) 0.28831(15) 0.0368(8) Uani 1 1 d .
H235 H 0.5648 0.3246 0.3041 0.044 Uiso 1 1 calc R
C236 C 0.48509(15) 0.3923(2) 0.23977(14) 0.0279(7) Uani 1 1 d .
H236 H 0.4633 0.3326 0.2226 0.034 Uiso 1 1 calc R
C241 C 0.33719(13) 0.4993(2) 0.20899(12) 0.0215(6) Uani 1 1 d .
C242 C 0.36621(14) 0.51552(19) 0.27032(13) 0.0235(6) Uani 1 1 d .
H242 H 0.4120 0.5212 0.2903 0.028 Uiso 1 1 calc R
C243 C 0.33133(16) 0.5238(2) 0.30371(14) 0.0282(7) Uani 1 1 d .
H243 H 0.3535 0.5340 0.3456 0.034 Uiso 1 1 calc R
C244 C 0.26463(16) 0.5174(2) 0.27646(15) 0.0307(7) Uani 1 1 d .
H244 H 0.2407 0.5231 0.2993 0.037 Uiso 1 1 calc R
C245 C 0.23312(15) 0.5026(2) 0.21513(14) 0.0291(7) Uani 1 1 d .
H245 H 0.1872 0.4987 0.1955 0.035 Uiso 1 1 calc R
C246 C 0.26885(14) 0.4936(2) 0.18268(13) 0.0247(6) Uani 1 1 d .
H246 H 0.2464 0.4830 0.1408 0.030 Uiso 1 1 calc R
N1S N 0.1979(2) 0.9834(3) 0.06215(17) 0.0820(13) Uani 1 1 d .
C1S C 0.2244(2) 0.9628(3) 0.11030(19) 0.0496(10) Uani 1 1 d .
C2S C 0.2584(2) 0.9351(3) 0.17238(18) 0.0568(11) Uani 1 1 d .
H1S H 0.2917 0.8862 0.1771 0.085 Uiso 1 1 calc R
H2S H 0.2277 0.9068 0.1858 0.085 Uiso 1 1 calc R
H3S H 0.2788 0.9934 0.1964 0.085 Uiso 1 1 calc R
N2S N 0.2521(5) 0.9797(8) -0.0693(6) 0.124(3) Uani 0.50 1 d P
C3S C 0.2380(6) 0.9025(11) -0.0888(7) 0.124(3) Uani 0.50 1 d P
C4S C 0.2229(5) 0.8076(8) -0.1087(5) 0.082(3) Uani 0.50 1 d P
H4S H 0.2400 0.7624 -0.0746 0.123 Uiso 0.50 1 calc PR
H5S H 0.2423 0.7921 -0.1359 0.123 Uiso 0.50 1 calc PR
H6S H 0.1758 0.8004 -0.1299 0.123 Uiso 0.50 1 calc PR

loop_
_atom_site_aniso_label
_atom_site_aniso_U_11
_atom_site_aniso_U_22
_atom_site_aniso_U_33
_atom_site_aniso_U_23
_atom_site_aniso_U_13
_atom_site_aniso_U_12
Rh1 0.02574(13) 0.02052(12) 0.01754(12) -0.00076(10) 0.00371(10) 0.00301(11)
N1 0.0257(15) 0.0255(14) 0.0235(15) 0.0034(11) 0.0048(12) 0.0031(11)
N2 0.0297(16) 0.0346(15) 0.0247(16) -0.0026(12) 0.0027(13) 0.0075(12)
N3 0.0343(16) 0.0267(14) 0.0265(16) 0.0015(11) 0.0121(13) 0.0025(12)
N4 0.0485(19) 0.0262(15) 0.0220(16) -0.0004(11) 0.0061(14) -0.0024(13)
C1 0.0238(18) 0.0210(15) 0.0236(18) 0.0051(12) 0.0031(15) -0.0004(13)
C2 0.0319(19) 0.0306(17) 0.0237(18) 0.0008(13) 0.0110(15) 0.0067(14)
C3 0.034(2) 0.0322(17) 0.0224(18) 0.0021(13) 0.0098(15) 0.0136(14)
C4 0.048(2) 0.050(2) 0.034(2) -0.0042(17) 0.0142(19) 0.0223(19)
C5 0.062(3) 0.0331(19) 0.034(2) 0.0082(15) 0.017(2) 0.0094(18)
C6 0.0291(19) 0.0278(17) 0.0188(17) -0.0026(13) -0.0003(15) -0.0004(14)
C7 0.030(2) 0.047(2) 0.031(2) -0.0079(16) 0.0054(16) 0.0155(16)
C8 0.0263(18) 0.0303(17) 0.0194(17) -0.0055(13) 0.0054(14) 0.0051(14)
C9 0.049(2) 0.0293(17) 0.037(2) 0.0029(15) 0.0249(19) -0.0026(16)
C10 0.055(2) 0.0230(16) 0.0261(19) -0.0002(13) 0.0117(18) -0.0045(16)
C11 0.084(3) 0.036(2) 0.030(2) 0.0045(16) 0.011(2) -0.018(2)
C12 0.056(3) 0.037(2) 0.044(2) -0.0015(17) 0.013(2) 0.0112(18)
C13 0.034(2) 0.0265(17) 0.0198(18) -0.0025(13) 0.0026(15) 0.0057(14)
C14 0.072(3) 0.0264(17) 0.027(2) -0.0003(14) 0.015(2) -0.0111(18)
Rh2 0.02268(12) 0.01779(11) 0.01964(12) 0.00029(10) 0.00938(10) 0.00096(10)
N5 0.0348(17) 0.0236(13) 0.0285(16) 0.0011(11) 0.0150(14) 0.0001(12)
N6 0.0313(16) 0.0223(13) 0.0251(16) 0.0007(11) 0.0102(13) 0.0018(11)
N7 0.0255(15) 0.0233(13) 0.0246(15) 0.0002(11) 0.0105(13) 0.0000(11)
N8 0.0245(15) 0.0233(13) 0.0258(16) 0.0017(11) 0.0129(13) 0.0004(11)
C15 0.0289(18) 0.0238(15) 0.0247(18) -0.0015(13) 0.0153(15) -0.0032(13)
C16 0.049(2) 0.0291(17) 0.0237(19) 0.0090(14) 0.0122(17) 0.0094(16)
C17 0.038(2) 0.0215(15) 0.0247(19) 0.0061(13) 0.0071(16) 0.0052(14)
C18 0.044(2) 0.0299(17) 0.032(2) -0.0035(14) 0.0113(18) -0.0003(16)
C19 0.062(3) 0.0294(18) 0.035(2) 0.0168(15) 0.016(2) 0.0129(17)
C20 0.0272(18) 0.0214(15) 0.0240(18) -0.0040(12) 0.0117(15) -0.0005(13)
C21 0.039(2) 0.0265(17) 0.032(2) 0.0092(14) 0.0076(17) 0.0056(15)
C22 0.0252(17) 0.0246(16) 0.0251(19) 0.0060(13) 0.0129(15) 0.0034(13)
C23 0.0284(18) 0.0266(16) 0.0235(18) -0.0044(13) 0.0104(15) -0.0027(13)
C24 0.0224(16) 0.0224(15) 0.0204(17) -0.0005(12) 0.0074(14) -0.0013(12)
C25 0.0337(19) 0.0259(16) 0.0266(19) -0.0044(13) 0.0114(16) -0.0034(14)
C26 0.0226(17) 0.0202(15) 0.0258(19) 0.0037(12) 0.0108(15) 0.0046(12)
C27 0.034(2) 0.0281(17) 0.030(2) 0.0064(14) 0.0094(16) 0.0032(14)
C28 0.0292(18) 0.0249(15) 0.0206(18) -0.0040(12) 0.0060(15) -0.0049(13)
B1 0.0188(16) 0.0220(15) 0.0216(16) -0.0021(15) 0.0071(13) -0.0042(15)
C111 0.0213(15) 0.0323(17) 0.0196(15) 0.0015(13) 0.0071(12) -0.0034(13)
C112 0.0216(17) 0.0362(17) 0.0175(17) 0.0005(13) 0.0079(14) -0.0009(13)
C113 0.0267(19) 0.052(2) 0.027(2) 0.0008(16) 0.0136(16) 0.0038(16)
C114 0.0227(19) 0.070(3) 0.033(2) -0.0018(18) 0.0140(16) -0.0050(17)
C115 0.030(2) 0.055(2) 0.040(2) -0.0006(18) 0.0145(19) -0.0176(18)
C116 0.0286(19) 0.0357(18) 0.034(2) 0.0002(15) 0.0103(17) -0.0060(15)
C121 0.0251(17) 0.0194(14) 0.0217(18) 0.0009(12) 0.0087(14) -0.0047(12)
C122 0.0268(18) 0.0237(15) 0.0250(18) 0.0029(13) 0.0060(15) 0.0007(13)
C123 0.034(2) 0.0273(16) 0.0245(18) -0.0030(13) 0.0040(16) -0.0035(14)
C124 0.044(2) 0.0246(16) 0.037(2) -0.0084(14) 0.0100(19) 0.0035(15)
C125 0.042(2) 0.0287(18) 0.040(2) -0.0041(15) 0.0021(19) 0.0157(16)
C126 0.034(2) 0.0245(16) 0.0253(19) -0.0012(13) 0.0004(16) 0.0007(14)
C131 0.0249(15) 0.0174(13) 0.0228(15) -0.0024(12) 0.0090(12) -0.0032(13)
C132 0.0266(18) 0.0304(16) 0.0301(19) 0.0001(13) 0.0116(15) -0.0057(13)
C133 0.045(2) 0.0374(19) 0.0219(18) 0.0035(14) 0.0172(17) -0.0079(16)
C134 0.043(2) 0.0350(18) 0.0206(18) 0.0048(14) 0.0030(16) -0.0002(16)
C135 0.0257(16) 0.0380(18) 0.0275(17) 0.0025(16) 0.0031(14) -0.0024(16)
C136 0.0277(16) 0.0368(18) 0.0249(16) 0.0021(15) 0.0113(14) -0.0047(15)
C141 0.0109(15) 0.0232(15) 0.0238(18) 0.0021(12) 0.0039(13) 0.0009(11)
C142 0.0312(18) 0.0213(15) 0.0276(19) -0.0013(12) 0.0135(15) -0.0020(13)
C143 0.038(2) 0.0353(18) 0.0252(19) 0.0036(14) 0.0144(16) -0.0038(15)
C144 0.0282(19) 0.0247(16) 0.035(2) 0.0070(14) 0.0119(17) -0.0052(13)
C145 0.0201(17) 0.0227(15) 0.037(2) -0.0004(13) 0.0096(15) 0.0004(12)
C146 0.0238(17) 0.0256(15) 0.0245(18) -0.0032(12) 0.0120(15) 0.0002(12)
B2 0.0188(16) 0.0276(17) 0.0176(16) -0.0010(14) 0.0064(13) -0.0010(14)
C211 0.0239(17) 0.0247(15) 0.0190(17) -0.0052(12) 0.0064(14) -0.0049(13)
C212 0.0285(18) 0.0320(17) 0.0247(18) 0.0001(13) 0.0116(15) -0.0019(14)
C213 0.040(2) 0.0283(17) 0.034(2) 0.0029(14) 0.0127(17) 0.0062(15)
C214 0.048(2) 0.0309(18) 0.029(2) 0.0075(14) 0.0123(18) -0.0061(16)
C215 0.034(2) 0.0349(18) 0.032(2) 0.0018(15) 0.0147(17) -0.0095(15)
C216 0.0224(17) 0.0315(17) 0.0269(19) -0.0026(13) 0.0082(15) -0.0025(13)
C221 0.0148(16) 0.0257(15) 0.0228(18) -0.0005(12) 0.0023(14) 0.0019(12)
C222 0.0256(18) 0.0351(18) 0.0291(19) -0.0034(14) 0.0110(15) 0.0009(14)
C223 0.030(2) 0.046(2) 0.031(2) -0.0116(16) 0.0096(17) 0.0048(16)
C224 0.027(2) 0.0291(18) 0.041(2) -0.0105(15) 0.0002(17) 0.0050(14)
C225 0.0245(18) 0.0251(16) 0.036(2) 0.0021(14) 0.0000(16) 0.0007(13)
C226 0.0250(18) 0.0288(16) 0.0240(18) 0.0037(13) 0.0046(15) 0.0013(13)
C231 0.0188(15) 0.0360(17) 0.0200(15) 0.0008(13) 0.0090(13) 0.0008(13)
C232 0.030(2) 0.0395(19) 0.030(2) -0.0023(15) 0.0119(17) -0.0063(15)
C233 0.030(2) 0.056(2) 0.036(2) -0.0127(18) 0.0111(18) -0.0153(18)
C234 0.0155(17) 0.080(3) 0.0239(18) -0.0028(18) 0.0039(14) -0.0032(17)
C235 0.029(2) 0.055(2) 0.027(2) 0.0041(16) 0.0134(17) 0.0082(17)
C236 0.0218(17) 0.0390(18) 0.0227(18) -0.0006(14) 0.0094(15) -0.0015(14)
C241 0.0248(15) 0.0170(13) 0.0216(14) 0.0018(12) 0.0091(12) -0.0026(13)
C242 0.0238(15) 0.0193(14) 0.0233(15) -0.0007(12) 0.0066(13) -0.0023(12)
C243 0.042(2) 0.0212(15) 0.0219(17) 0.0003(12) 0.0141(15) 0.0025(13)
C244 0.041(2) 0.0214(16) 0.039(2) 0.0021(13) 0.0259(17) 0.0012(14)
C245 0.0275(17) 0.0238(15) 0.0360(18) 0.0003(15) 0.0137(14) -0.0001(14)
C246 0.0252(15) 0.0238(15) 0.0220(15) -0.0032(13) 0.0073(12) -0.0029(13)
N1S 0.110(3) 0.054(2) 0.049(2) -0.0048(19) 0.004(2) 0.023(2)
C1S 0.054(3) 0.043(2) 0.041(3) -0.0013(18) 0.010(2) 0.0086(19)
C2S 0.048(3) 0.076(3) 0.045(3) 0.012(2) 0.019(2) 0.012(2)
N2S 0.062(5) 0.103(7) 0.205(10) -0.051(7) 0.055(6) 0.007(5)
C3S 0.062(5) 0.103(7) 0.205(10) -0.051(7) 0.055(6) 0.007(5)
C4S 0.067(7) 0.111(9) 0.087(8) -0.003(7) 0.050(6) 0.010(6)

loop_
_atom_type_symbol
_atom_type_description
_atom_type_scat_dispersion_real
_atom_type_scat_dispersion_imag
_atom_type_scat_source
C C 0.0033 0.0016 'International Tables Vol C Tables 4.2.6.8 and 6.1.1.4'
H H 0.0000 0.0000 'International Tables Vol C Tables 4.2.6.8 and 6.1.1.4'
B B 0.0013 0.0007 'International Tables Vol C Tables 4.2.6.8 and 6.1.1.4'
N N 0.0061 0.0033 'International Tables Vol C Tables 4.2.6.8 and 6.1.1.4'
Rh Rh -1.1178 0.9187 'International Tables Vol C Tables 4.2.6.8 and 6.1.1.4'

loop_
_geom_angle_atom_site_label_1
_geom_angle_atom_site_label_2
_geom_angle_atom_site_label_3
_geom_angle
_geom_angle_site_symmetry_1
_geom_angle_site_symmetry_3
C13 Rh1 C6 90.65(14) . .
C13 Rh1 C1 88.18(13) . .
C6 Rh1 C1 177.46(12) . .
C13 Rh1 C8 177.64(12) . .
C6 Rh1 C8 88.92(13) . .
C1 Rh1 C8 92.16(12) . .
C1 N1 C2 179.1(3) . .
C6 N2 C7 174.7(3) . .
N3 C9 C10 114.1(3) . .
C13 N4 C14 178.3(4) . .
N1 C1 Rh1 176.3(3) . .
N1 C2 C3 114.0(3) . .
C5 C3 C4 110.7(3) . .
C5 C3 C7 111.2(3) . 3_565
C4 C3 C7 106.4(3) . 3_565
C5 C3 C2 110.2(3) . .
C4 C3 C2 105.7(3) . .
C7 C3 C2 112.3(3) 3_565 .
N2 C6 Rh1 175.3(3) . .
N2 C7 C3 112.8(3) . 3_565
N3 C8 Rh1 176.3(3) . .
C8 N3 C9 176.3(3) . .
C12 C10 C9 110.5(3) . .
C12 C10 C14 111.2(3) . 3_565
C9 C10 C14 112.4(3) . 3_565
C12 C10 C11 110.7(3) . .
C9 C10 C11 105.7(3) . .
C14 C10 C11 106.2(3) 3_565 .
N4 C13 Rh1 174.8(3) . .
N4 C14 C10 113.9(3) . 3_565
C15 Rh2 C20 177.40(13) . 3_666
C15 Rh2 C26 88.00(12) . .
C20 Rh2 C26 90.10(12) 3_666 .
C15 Rh2 C22 91.08(12) . .
C20 Rh2 C22 90.77(12) 3_666 .
C26 Rh2 C22 177.87(13) . .
C15 N5 C16 178.0(3) . .
C20 N6 C21 175.1(3) . .
C22 N7 C23 174.0(3) . .
C26 N8 C28 178.9(3) . .
N5 C15 Rh2 174.0(3) . .
N5 C16 C17 113.1(3) . .
C21 C17 C18 110.1(3) . .
C21 C17 C16 113.5(3) . .
C18 C17 C16 110.9(3) . .
C21 C17 C19 106.0(3) . .
C18 C17 C19 109.8(3) . .
C16 C17 C19 106.4(3) . .
N6 C20 Rh2 176.5(3) . 3_666
N6 C21 C17 114.9(3) . .
N7 C22 Rh2 175.1(3) . .
N7 C23 C24 114.1(3) . .
C27 C24 C25 110.7(2) . .
C27 C24 C23 110.5(3) . .
C25 C24 C23 106.5(2) . .
C27 C24 C28 111.0(3) . 3_666
C25 C24 C28 105.3(2) . 3_666
C23 C24 C28 112.6(2) . 3_666
N8 C26 Rh2 175.6(3) . .
N8 C28 C24 114.3(3) . 3_666
C121 B1 C111 110.5(2) . .
C121 B1 C141 108.9(2) . .
C111 B1 C141 110.4(2) . .
C121 B1 C131 108.2(2) . .
C111 B1 C131 108.7(2) . .
C141 B1 C131 110.1(2) . .
C112 C111 C116 114.9(3) . .
C112 C111 B1 123.3(3) . .
C116 C111 B1 121.6(3) . .
C113 C112 C111 123.1(3) . .
C114 C113 C112 119.7(3) . .
C113 C114 C115 119.5(3) . .
C116 C115 C114 119.5(3) . .
C115 C116 C111 123.4(3) . .
C126 C121 C122 114.9(3) . .
C126 C121 B1 123.9(3) . .
C122 C121 B1 121.1(3) . .
C123 C122 C121 123.1(3) . .
C124 C123 C122 120.2(3) . .
C125 C124 C123 118.6(3) . .
C124 C125 C126 120.4(3) . .
C121 C126 C125 122.8(3) . .
C136 C131 C132 114.6(3) . .
C136 C131 B1 121.9(2) . .
C132 C131 B1 123.3(3) . .
C133 C132 C131 122.1(3) . .
C134 C133 C132 121.6(3) . .
C133 C134 C135 117.8(3) . .
C134 C135 C136 120.4(3) . .
C135 C136 C131 123.4(3) . .
C142 C141 C146 114.7(3) . .
C142 C141 B1 123.3(3) . .
C146 C141 B1 122.0(3) . .
C143 C142 C141 123.1(3) . .
C144 C143 C142 120.2(3) . .
C145 C144 C143 118.7(3) . .
C144 C145 C146 120.7(3) . .
C145 C146 C141 122.6(3) . .
C211 B2 C241 109.6(2) . .
C211 B2 C221 112.4(2) . .
C241 B2 C221 109.8(2) . .
C211 B2 C231 109.3(2) . .
C241 B2 C231 106.5(2) . .
C221 B2 C231 109.2(2) . .
C212 C211 C216 114.3(3) . .
C212 C211 B2 124.4(3) . .
C216 C211 B2 121.4(3) . .
C211 C212 C213 123.3(3) . .
C214 C213 C212 120.3(3) . .
C213 C214 C215 118.6(3) . .
C214 C215 C216 120.5(3) . .
C215 C216 C211 123.0(3) . .
C226 C221 C222 115.0(3) . .
C226 C221 B2 122.2(3) . .
C222 C221 B2 122.6(3) . .
C223 C222 C221 122.4(3) . .
C224 C223 C222 120.5(3) . .
C225 C224 C223 118.6(3) . .
C224 C225 C226 120.4(3) . .
C225 C226 C221 123.0(3) . .
C232 C231 C236 115.1(3) . .
C232 C231 B2 121.5(3) . .
C236 C231 B2 122.7(3) . .
C233 C232 C231 122.9(3) . .
C234 C233 C232 120.0(3) . .
C233 C234 C235 119.9(3) . .
C234 C235 C236 118.9(3) . .
C235 C236 C231 123.1(3) . .
C242 C241 C246 114.8(3) . .
C242 C241 B2 124.2(2) . .
C246 C241 B2 120.9(2) . .
C243 C242 C241 123.0(3) . .
C244 C243 C242 120.5(3) . .
C243 C244 C245 118.9(3) . .
C246 C245 C244 119.8(3) . .
C245 C246 C241 123.0(3) . .
N1S C1S C2S 179.3(5) . .
N2S C3S C4S 176(2) . .

loop_
_geom_bond_atom_site_label_1
_geom_bond_atom_site_label_2
_geom_bond_distance
_geom_bond_site_symmetry_2
Rh1 C13 1.965(3) .
Rh1 C6 1.966(3) .
Rh1 C1 1.977(3) .
Rh1 C8 1.982(3) .
N1 C1 1.148(4) .
N1 C2 1.444(4) .
N2 C6 1.152(4) .
N2 C7 1.446(4) .
C9 N3 1.449(4) .
C9 C10 1.532(5) .
N4 C13 1.150(4) .
N4 C14 1.437(4) .
C2 C3 1.540(4) .
C3 C5 1.522(5) .
C3 C4 1.535(4) .
C3 C7 1.540(4) 3_565
C8 N3 1.145(4) .
C10 C12 1.512(5) .
C10 C14 1.542(4) 3_565
C10 C11 1.543(5) .
Rh2 C15 1.964(3) .
Rh2 C20 1.969(3) 3_666
Rh2 C26 1.971(3) .
Rh2 C22 1.977(3) .
N5 C15 1.155(4) .
N5 C16 1.445(4) .
N6 C20 1.148(4) .
N6 C21 1.447(4) .
N7 C22 1.157(4) .
N7 C23 1.443(4) .
N8 C26 1.152(4) .
N8 C28 1.440(4) .
C16 C17 1.534(5) .
C17 C21 1.524(5) .
C17 C18 1.530(4) .
C17 C19 1.540(4) .
C23 C24 1.540(4) .
C24 C27 1.522(4) .
C24 C25 1.539(4) .
C24 C28 1.541(4) 3_666
B1 C121 1.648(4) .
B1 C111 1.649(4) .
B1 C141 1.650(4) .
B1 C131 1.653(4) .
C111 C112 1.395(4) .
C111 C116 1.406(4) .
C112 C113 1.393(4) .
C113 C114 1.381(5) .
C114 C115 1.388(5) .
C115 C116 1.383(5) .
C121 C126 1.392(4) .
C121 C122 1.404(4) .
C122 C123 1.383(4) .
C123 C124 1.382(4) .
C124 C125 1.382(5) .
C125 C126 1.393(4) .
C131 C136 1.397(4) .
C131 C132 1.402(4) .
C132 C133 1.388(4) .
C133 C134 1.376(5) .
C134 C135 1.381(4) .
C135 C136 1.385(4) .
C141 C142 1.404(4) .
C141 C146 1.406(4) .
C142 C143 1.391(4) .
C143 C144 1.380(4) .
C144 C145 1.380(4) .
C145 C146 1.389(4) .
B2 C211 1.647(4) .
B2 C241 1.648(4) .
B2 C221 1.649(4) .
B2 C231 1.650(4) .
C211 C212 1.396(4) .
C211 C216 1.410(4) .
C212 C213 1.397(4) .
C213 C214 1.378(5) .
C214 C215 1.380(5) .
C215 C216 1.389(4) .
C221 C226 1.399(4) .
C221 C222 1.411(4) .
C222 C223 1.389(4) .
C223 C224 1.389(5) .
C224 C225 1.379(5) .
C225 C226 1.390(4) .
C231 C232 1.398(4) .
C231 C236 1.402(4) .
C232 C233 1.388(5) .
C233 C234 1.373(5) .
C234 C235 1.389(5) .
C235 C236 1.397(4) .
C241 C242 1.391(4) .
C241 C246 1.415(4) .
C242 C243 1.388(4) .
C243 C244 1.381(4) .
C244 C245 1.390(4) .
C245 C246 1.386(4) .
N1S C1S 1.118(5) .
C1S C2S 1.445(5) .
N2S C3S 1.140(14) .
C3S C4S 1.369(14) .
